data_2230678
loop_
_publ_author_name
'Affan, Md. Abu'
'Sam, Norrihan B.'
'Ahmad, Fasihuddin B.'
'White, Fraser'
'Tiekink, Edward R. T.'

_publ_section_title
;
 {4-Hydroxy-<i>N</i>'-[(2<i>E</i>,3<i>Z</i>)-4-oxido-4-phenylbut-3-en-2-ylidene]benzohydrazidato}dimethyltin(IV)
;
_journal_coeditor_code HB5915
_journal_issue 7
_journal_name_full 'Acta Crystallographica Section E'
_journal_page_first m965
_journal_paper_doi 10.1107/S1600536811023506
_journal_volume 67
_journal_year 2011
_chemical_formula_iupac '[Sn (C H3)2 (C17 H14 N2 O3)]'
_chemical_formula_moiety 'C19 H20 N2 O3 Sn'
_chemical_formula_sum 'C19 H20 N2 O3 Sn'
_chemical_formula_weight 443.06
_chemical_name_systematic
;
{4-Hydroxy-<i>N</i>-[(2<i>E</i>,3<i>Z</i>)-4-oxido-4-phenylbut-3-en-2-
ylidene]benzohydrazidato}dimethyltin(IV)
;
_space_group_IT_number 14
_symmetry_cell_setting monoclinic
_symmetry_space_group_name_Hall '-P 2ybc'
_symmetry_space_group_name_H-M 'P 1 21/c 1'
_atom_sites_solution_hydrogens geom
_atom_sites_solution_primary direct
_atom_sites_solution_secondary difmap
_audit_creation_method SHELXL-97
_cell_angle_alpha 90.00
_cell_angle_beta 93.025(2)
_cell_angle_gamma 90.00
_cell_formula_units_Z 4
_cell_length_a 8.0784(2)
_cell_length_b 20.5410(5)
_cell_length_c 11.1678(3)
_cell_measurement_reflns_used 3495
_cell_measurement_temperature 150(2)
_cell_measurement_theta_max 74.2
_cell_measurement_theta_min 4.0
_cell_volume 1850.58(8)
_computing_cell_refinement 'CrysAlis PRO (Agilent, 2011)'
_computing_data_collection 'CrysAlis PRO (Agilent, 2011)'
_computing_data_reduction 'CrysAlis PRO (Agilent, 2011)'
_computing_molecular_graphics 'ORTEP-3 (Farrugia, 1997) and DIAMOND (Brandenburg, 2006)'
_computing_publication_material 'PLATON (Spek, 2009) and publCIF (Westrip, 2010)'
_computing_structure_refinement 'SHELXL97 (Sheldrick, 2008)'
_computing_structure_solution 'SHELXS97 (Sheldrick, 2008)'
_diffrn_ambient_temperature 150(2)
_diffrn_measured_fraction_theta_full 0.991
_diffrn_measured_fraction_theta_max 0.991
_diffrn_measurement_device_type 'Agilent SuperNova Dual diffractometer with an Atlas detector'
_diffrn_measurement_method \w
_diffrn_radiation_monochromator Mirror
_diffrn_radiation_source 'SuperNova (Cu) X-ray Source'
_diffrn_radiation_type CuK\a
_diffrn_radiation_wavelength 1.54184
_diffrn_reflns_av_R_equivalents 0.0378
_diffrn_reflns_av_sigmaI/netI 0.0516
_diffrn_reflns_limit_h_max 9
_diffrn_reflns_limit_h_min -6
_diffrn_reflns_limit_k_max 24
_diffrn_reflns_limit_k_min -24
_diffrn_reflns_limit_l_max 13
_diffrn_reflns_limit_l_min -13
_diffrn_reflns_number 5718
_diffrn_reflns_theta_full 65.00
_diffrn_reflns_theta_max 65.00
_diffrn_reflns_theta_min 4.51
_diffrn_standards_decay_% 0
_diffrn_standards_interval_count 0
_diffrn_standards_interval_time 0
_diffrn_standards_number 0
_exptl_absorpt_coefficient_mu 11.149
_exptl_absorpt_correction_T_max 0.822
_exptl_absorpt_correction_T_min 0.696
_exptl_absorpt_correction_type analytical
_exptl_absorpt_process_details '(CrysAlis PRO; Agilent, 2011)'
_exptl_crystal_colour yellow
_exptl_crystal_density_diffrn 1.590
_exptl_crystal_density_method 'not measured'
_exptl_crystal_description block
_exptl_crystal_F_000 888
_exptl_crystal_size_max 0.22
_exptl_crystal_size_mid 0.16
_exptl_crystal_size_min 0.10
_refine_diff_density_max 0.764
_refine_diff_density_min -0.722
_refine_ls_extinction_method none
_refine_ls_goodness_of_fit_ref 1.000
_refine_ls_hydrogen_treatment constr
_refine_ls_matrix_type full
_refine_ls_number_parameters 230
_refine_ls_number_reflns 3124
_refine_ls_number_restraints 0
_refine_ls_restrained_S_all 1.000
_refine_ls_R_factor_all 0.0386
_refine_ls_R_factor_gt 0.0316
_refine_ls_shift/su_max 0.000
_refine_ls_shift/su_mean 0.000
_refine_ls_structure_factor_coef Fsqd
_refine_ls_weighting_details 'calc w=1/[\s^2^(Fo^2^)+(0.0384P)^2^] where P=(Fo^2^+2Fc^2^)/3'
_refine_ls_weighting_scheme calc
_refine_ls_wR_factor_gt 0.0761
_refine_ls_wR_factor_ref 0.0813
_reflns_number_gt 2690
_reflns_number_total 3124
_reflns_threshold_expression I>2\s(I)
_cod_data_source_file hb5915.cif
_cod_data_source_block I
_cod_original_sg_symbol_H-M 'P 21/c'
_cod_database_code 2230678
_cod_database_fobs_code 2230678

loop_
_symmetry_equiv_pos_as_xyz
'x, y, z'
'-x, y+1/2, -z+1/2'
'-x, -y, -z'
'x, -y-1/2, z-1/2'

loop_
_atom_site_type_symbol
_atom_site_label
_atom_site_fract_x
_atom_site_fract_y
_atom_site_fract_z
_atom_site_U_iso_or_equiv
_atom_site_adp_type
_atom_site_calc_flag
_atom_site_refinement_flags
_atom_site_occupancy
_atom_site_symmetry_multiplicity
_atom_site_disorder_assembly
_atom_site_disorder_group
Sn Sn 0.18670(3) 0.011355(13) 0.22279(2) 0.02375(11) Uani d . 1 1 . .
O O1 0.0690(3) 0.09638(13) 0.2930(2) 0.0267(6) Uani d . 1 1 . .
O O2 -0.0780(3) 0.34947(13) 0.5942(2) 0.0309(6) Uani d . 1 1 . .
H H2o -0.0354 0.3553 0.6636 0.046 Uiso calc R 1 1 . .
O O3 0.3618(3) -0.06412(14) 0.2237(2) 0.0333(7) Uani d . 1 1 . .
N N1 0.1880(4) 0.06513(16) 0.4764(3) 0.0242(7) Uani d . 1 1 . .
N N2 0.2394(4) 0.01068(16) 0.4134(3) 0.0232(7) Uani d . 1 1 . .
C C1 0.1054(4) 0.10630(19) 0.4079(3) 0.0230(8) Uani d . 1 1 . .
C C2 0.0519(4) 0.16830(19) 0.4610(3) 0.0208(8) Uani d . 1 1 . .
C C3 -0.0628(5) 0.2084(2) 0.3999(3) 0.0263(9) Uani d . 1 1 . .
H H3 -0.1131 0.1942 0.3256 0.032 Uiso calc R 1 1 . .
C C4 -0.1051(5) 0.2685(2) 0.4452(3) 0.0275(9) Uani d . 1 1 . .
H H4 -0.1835 0.2952 0.4020 0.033 Uiso calc R 1 1 . .
C C5 -0.0331(5) 0.28957(19) 0.5535(3) 0.0240(8) Uani d . 1 1 . .
C C6 0.0800(4) 0.2492(2) 0.6178(3) 0.0250(8) Uani d . 1 1 . .
H H6 0.1282 0.2631 0.6929 0.030 Uiso calc R 1 1 . .
C C7 0.1213(4) 0.18929(19) 0.5719(3) 0.0245(8) Uani d . 1 1 . .
H H7 0.1975 0.1621 0.6159 0.029 Uiso calc R 1 1 . .
C C8 0.2979(5) -0.0386(2) 0.4775(3) 0.0247(8) Uani d . 1 1 . .
C C9 0.3027(5) -0.0339(2) 0.6122(3) 0.0311(9) Uani d . 1 1 . .
H H9A 0.3736 0.0027 0.6385 0.047 Uiso calc R 1 1 . .
H H9B 0.3474 -0.0744 0.6472 0.047 Uiso calc R 1 1 . .
H H9C 0.1903 -0.0269 0.6385 0.047 Uiso calc R 1 1 . .
C C10 0.3544(5) -0.0971(2) 0.4265(3) 0.0268(9) Uani d . 1 1 . .
H H10 0.3750 -0.1326 0.4797 0.032 Uiso calc R 1 1 . .
C C11 0.3827(5) -0.1079(2) 0.3075(3) 0.0255(9) Uani d . 1 1 . .
C C12 0.4463(4) -0.1711(2) 0.2669(3) 0.0243(8) Uani d . 1 1 . .
C C13 0.4076(5) -0.2292(2) 0.3228(4) 0.0286(9) Uani d . 1 1 . .
H H13 0.3440 -0.2285 0.3919 0.034 Uiso calc R 1 1 . .
C C14 0.4607(5) -0.2880(2) 0.2787(4) 0.0340(10) Uani d . 1 1 . .
H H14 0.4317 -0.3274 0.3169 0.041 Uiso calc R 1 1 . .
C C15 0.5565(5) -0.2900(2) 0.1787(4) 0.0365(10) Uani d . 1 1 . .
H H15 0.5938 -0.3304 0.1489 0.044 Uiso calc R 1 1 . .
C C16 0.5966(5) -0.2323(2) 0.1232(4) 0.0351(10) Uani d . 1 1 . .
H H16 0.6629 -0.2332 0.0554 0.042 Uiso calc R 1 1 . .
C C17 0.5410(5) -0.1731(2) 0.1658(4) 0.0295(9) Uani d . 1 1 . .
H H17 0.5674 -0.1339 0.1260 0.035 Uiso calc R 1 1 . .
C C18 0.3273(6) 0.0647(2) 0.1034(4) 0.0379(11) Uani d . 1 1 . .
H H18A 0.4406 0.0701 0.1380 0.057 Uiso calc R 1 1 . .
H H18B 0.2767 0.1076 0.0896 0.057 Uiso calc R 1 1 . .
H H18C 0.3302 0.0413 0.0271 0.057 Uiso calc R 1 1 . .
C C19 -0.0261(6) -0.0439(2) 0.1720(4) 0.0451(12) Uani d . 1 1 . .
H H19A -0.0003 -0.0739 0.1074 0.068 Uiso calc R 1 1 . .
H H19B -0.1158 -0.0146 0.1439 0.068 Uiso calc R 1 1 . .
H H19C -0.0611 -0.0688 0.2411 0.068 Uiso calc R 1 1 . .

loop_
_atom_site_aniso_label
_atom_site_aniso_U_11
_atom_site_aniso_U_22
_atom_site_aniso_U_33
_atom_site_aniso_U_12
_atom_site_aniso_U_13
_atom_site_aniso_U_23
Sn 0.02822(16) 0.02438(17) 0.01860(15) 0.00018(11) 0.00060(10) -0.00033(10)
O1 0.0341(15) 0.0238(15) 0.0217(14) 0.0056(12) -0.0027(10) -0.0038(11)
O2 0.0410(17) 0.0274(16) 0.0237(15) 0.0055(13) -0.0045(12) -0.0050(12)
O3 0.0419(17) 0.0311(16) 0.0277(15) 0.0123(14) 0.0084(12) 0.0059(13)
N1 0.0271(17) 0.0232(18) 0.0222(16) 0.0013(14) 0.0008(13) -0.0027(14)
N2 0.0250(16) 0.0260(18) 0.0192(16) 0.0003(14) 0.0042(13) 0.0003(14)
C1 0.0199(18) 0.029(2) 0.0200(19) -0.0050(16) 0.0023(14) 0.0008(17)
C2 0.0194(18) 0.024(2) 0.0195(18) -0.0024(16) 0.0012(14) 0.0012(15)
C3 0.025(2) 0.033(2) 0.0200(19) -0.0033(18) -0.0027(15) -0.0012(17)
C4 0.029(2) 0.029(2) 0.0241(19) 0.0065(18) -0.0018(15) -0.0001(17)
C5 0.026(2) 0.025(2) 0.0218(19) -0.0037(17) 0.0009(14) -0.0006(16)
C6 0.025(2) 0.029(2) 0.0204(18) -0.0059(17) -0.0005(15) -0.0040(17)
C7 0.0220(19) 0.028(2) 0.0238(19) -0.0009(17) -0.0001(14) 0.0034(17)
C8 0.0236(19) 0.029(2) 0.0211(19) -0.0008(18) 0.0019(14) 0.0010(17)
C9 0.044(2) 0.029(2) 0.020(2) 0.002(2) 0.0029(17) -0.0001(18)
C10 0.030(2) 0.027(2) 0.0237(19) 0.0031(18) 0.0024(15) 0.0033(17)
C11 0.0230(19) 0.027(2) 0.026(2) -0.0023(17) 0.0008(15) -0.0008(17)
C12 0.0177(18) 0.028(2) 0.027(2) 0.0000(16) -0.0033(14) -0.0035(17)
C13 0.023(2) 0.032(2) 0.031(2) -0.0025(18) 0.0005(16) -0.0011(18)
C14 0.027(2) 0.027(2) 0.047(3) -0.0004(19) -0.0059(18) -0.001(2)
C15 0.031(2) 0.036(3) 0.041(3) 0.009(2) -0.0062(18) -0.011(2)
C16 0.028(2) 0.046(3) 0.031(2) 0.008(2) 0.0005(17) -0.004(2)
C17 0.026(2) 0.034(2) 0.028(2) 0.0020(19) 0.0032(15) 0.0007(19)
C18 0.043(3) 0.040(3) 0.031(2) -0.008(2) 0.0029(18) 0.003(2)
C19 0.045(3) 0.042(3) 0.048(3) -0.011(2) 0.006(2) -0.020(2)

loop_
_atom_type_symbol
_atom_type_description
_atom_type_scat_dispersion_real
_atom_type_scat_dispersion_imag
_atom_type_scat_source
C C 0.0181 0.0091 'International Tables Vol C Tables 4.2.6.8 and 6.1.1.4'
H H 0.0000 0.0000 'International Tables Vol C Tables 4.2.6.8 and 6.1.1.4'
N N 0.0311 0.0180 'International Tables Vol C Tables 4.2.6.8 and 6.1.1.4'
O O 0.0492 0.0322 'International Tables Vol C Tables 4.2.6.8 and 6.1.1.4'
Sn Sn 0.0259 5.4591 'International Tables Vol C Tables 4.2.6.8 and 6.1.1.4'

loop_
_geom_angle_atom_site_label_1
_geom_angle_atom_site_label_2
_geom_angle_atom_site_label_3
_geom_angle_site_symmetry_1
_geom_angle_site_symmetry_3
_geom_angle
_geom_angle_publ_flag
O3 Sn C18 . . 90.09(15) ?
O3 Sn C19 . . 98.26(16) ?
O1 Sn O3 . . 155.08(10) y
C18 Sn C19 . . 124.65(18) y
O3 Sn N2 . . 83.82(11) ?
C18 Sn N2 . . 123.05(15) ?
C19 Sn N2 . . 112.24(16) ?
C18 Sn O1 . . 94.10(15) ?
C19 Sn O1 . . 99.46(15) ?
N2 Sn O1 . . 73.31(11) ?
C1 O1 Sn . . 113.6(2) ?
C5 O2 H2O . . 109.5 ?
C11 O3 Sn . . 125.1(2) ?
C1 N1 N2 . . 112.4(3) ?
C8 N2 N1 . . 116.8(3) ?
C8 N2 Sn . . 126.3(3) ?
N1 N2 Sn . . 116.5(2) ?
N1 C1 O1 . . 123.6(4) ?
N1 C1 C2 . . 118.4(3) ?
O1 C1 C2 . . 118.0(3) ?
C3 C2 C7 . . 118.5(4) ?
C3 C2 C1 . . 121.0(3) ?
C7 C2 C1 . . 120.5(3) ?
C4 C3 C2 . . 121.3(4) ?
C4 C3 H3 . . 119.3 ?
C2 C3 H3 . . 119.3 ?
C5 C4 C3 . . 119.9(4) ?
C5 C4 H4 . . 120.1 ?
C3 C4 H4 . . 120.1 ?
O2 C5 C4 . . 117.8(3) ?
O2 C5 C6 . . 122.6(3) ?
C4 C5 C6 . . 119.6(4) ?
C7 C6 C5 . . 120.0(3) ?
C7 C6 H6 . . 120.0 ?
C5 C6 H6 . . 120.0 ?
C6 C7 C2 . . 120.7(4) ?
C6 C7 H7 . . 119.7 ?
C2 C7 H7 . . 119.7 ?
N2 C8 C10 . . 123.3(3) ?
N2 C8 C9 . . 119.0(4) ?
C10 C8 C9 . . 117.7(4) ?
C8 C9 H9A . . 109.5 ?
C8 C9 H9B . . 109.5 ?
H9A C9 H9B . . 109.5 ?
C8 C9 H9C . . 109.5 ?
H9A C9 H9C . . 109.5 ?
H9B C9 H9C . . 109.5 ?
C11 C10 C8 . . 126.7(4) ?
C11 C10 H10 . . 116.7 ?
C8 C10 H10 . . 116.7 ?
O3 C11 C10 . . 124.1(4) ?
O3 C11 C12 . . 114.8(3) ?
C10 C11 C12 . . 121.0(4) ?
C13 C12 C17 . . 118.8(4) ?
C13 C12 C11 . . 121.8(3) ?
C17 C12 C11 . . 119.3(4) ?
C14 C13 C12 . . 120.7(4) ?
C14 C13 H13 . . 119.7 ?
C12 C13 H13 . . 119.7 ?
C13 C14 C15 . . 120.5(4) ?
C13 C14 H14 . . 119.7 ?
C15 C14 H14 . . 119.7 ?
C16 C15 C14 . . 119.1(4) ?
C16 C15 H15 . . 120.4 ?
C14 C15 H15 . . 120.4 ?
C15 C16 C17 . . 120.6(4) ?
C15 C16 H16 . . 119.7 ?
C17 C16 H16 . . 119.7 ?
C16 C17 C12 . . 120.3(4) ?
C16 C17 H17 . . 119.9 ?
C12 C17 H17 . . 119.9 ?
Sn C18 H18A . . 109.5 ?
Sn C18 H18B . . 109.5 ?
H18A C18 H18B . . 109.5 ?
Sn C18 H18C . . 109.5 ?
H18A C18 H18C . . 109.5 ?
H18B C18 H18C . . 109.5 ?
Sn C19 H19A . . 109.5 ?
Sn C19 H19B . . 109.5 ?
H19A C19 H19B . . 109.5 ?
Sn C19 H19C . . 109.5 ?
H19A C19 H19C . . 109.5 ?
H19B C19 H19C . . 109.5 ?

loop_
_geom_bond_atom_site_label_1
_geom_bond_atom_site_label_2
_geom_bond_site_symmetry_2
_geom_bond_distance
_geom_bond_publ_flag
Sn O1 . 2.156(3) y
Sn O3 . 2.099(3) y
Sn N2 . 2.148(3) y
Sn C18 . 2.105(4) y
Sn C19 . 2.112(4) y
O1 C1 . 1.317(4) ?
O2 C5 . 1.367(5) ?
O2 H2O . 0.8400 ?
O3 C11 . 1.303(5) ?
N1 C1 . 1.300(5) ?
N1 N2 . 1.396(4) ?
N2 C8 . 1.313(5) ?
C1 C2 . 1.479(5) ?
C2 C3 . 1.391(5) ?
C2 C7 . 1.400(5) ?
C3 C4 . 1.384(6) ?
C3 H3 . 0.9500 ?
C4 C5 . 1.383(5) ?
C4 H4 . 0.9500 ?
C5 C6 . 1.404(5) ?
C6 C7 . 1.381(5) ?
C6 H6 . 0.9500 ?
C7 H7 . 0.9500 ?
C8 C10 . 1.417(5) ?
C8 C9 . 1.506(5) ?
C9 H9A . 0.9800 ?
C9 H9B . 0.9800 ?
C9 H9C . 0.9800 ?
C10 C11 . 1.377(5) ?
C10 H10 . 0.9500 ?
C11 C12 . 1.476(5) ?
C12 C13 . 1.390(6) ?
C12 C17 . 1.398(5) ?
C13 C14 . 1.380(6) ?
C13 H13 . 0.9500 ?
C14 C15 . 1.393(6) ?
C14 H14 . 0.9500 ?
C15 C16 . 1.384(6) ?
C15 H15 . 0.9500 ?
C16 C17 . 1.388(6) ?
C16 H16 . 0.9500 ?
C17 H17 . 0.9500 ?
C18 H18A . 0.9800 ?
C18 H18B . 0.9800 ?
C18 H18C . 0.9800 ?
C19 H19A . 0.9800 ?
C19 H19B . 0.9800 ?
C19 H19C . 0.9800 ?

loop_
_geom_hbond_atom_site_label_D
_geom_hbond_atom_site_label_H
_geom_hbond_atom_site_label_A
_geom_hbond_site_symmetry_A
_geom_hbond_distance_DH
_geom_hbond_distance_HA
_geom_hbond_distance_DA
_geom_hbond_angle_DHA
O2 H2o O1 4_566 0.84 1.91 2.702(3) 156
C4 H4 Cg1 2_555 0.95 2.91 3.624(4) 133
C9 H9c Cg2 3_556 0.98 2.88 3.777(4) 152
C16 H16 Cg3 2_645 0.95 2.89 3.668(4) 140

loop_
_geom_torsion_atom_site_label_1
_geom_torsion_atom_site_label_2
_geom_torsion_atom_site_label_3
_geom_torsion_atom_site_label_4
_geom_torsion_site_symmetry_1
_geom_torsion_site_symmetry_2
_geom_torsion_site_symmetry_3
_geom_torsion_site_symmetry_4
_geom_torsion
_geom_torsion_publ_flag
O3 Sn O1 C1 . . . . -17.4(4) ?
C18 Sn O1 C1 . . . . -116.5(3) ?
C19 Sn O1 C1 . . . . 117.4(3) ?
N2 Sn O1 C1 . . . . 6.8(2) ?
C18 Sn O3 C11 . . . . 158.3(3) ?
C19 Sn O3 C11 . . . . -76.6(3) ?
N2 Sn O3 C11 . . . . 35.0(3) ?
O1 Sn O3 C11 . . . . 58.3(4) ?
C1 N1 N2 C8 . . . . -168.5(3) ?
C1 N1 N2 Sn . . . . 4.2(4) ?
O3 Sn N2 C8 . . . . -24.1(3) ?
C18 Sn N2 C8 . . . . -110.2(3) ?
C19 Sn N2 C8 . . . . 72.3(3) ?
O1 Sn N2 C8 . . . . 165.9(3) ?
O3 Sn N2 N1 . . . . 164.0(3) ?
C18 Sn N2 N1 . . . . 78.0(3) ?
C19 Sn N2 N1 . . . . -99.5(3) ?
O1 Sn N2 N1 . . . . -5.9(2) ?
N2 N1 C1 O1 . . . . 2.4(5) ?
N2 N1 C1 C2 . . . . -176.3(3) ?
Sn O1 C1 N1 . . . . -7.7(5) ?
Sn O1 C1 C2 . . . . 171.1(2) ?
N1 C1 C2 C3 . . . . -167.5(3) ?
O1 C1 C2 C3 . . . . 13.7(5) ?
N1 C1 C2 C7 . . . . 15.3(5) ?
O1 C1 C2 C7 . . . . -163.5(3) ?
C7 C2 C3 C4 . . . . 1.7(6) ?
C1 C2 C3 C4 . . . . -175.6(3) ?
C2 C3 C4 C5 . . . . -0.2(6) ?
C3 C4 C5 O2 . . . . 179.6(3) ?
C3 C4 C5 C6 . . . . -1.3(6) ?
O2 C5 C6 C7 . . . . -179.7(3) ?
C4 C5 C6 C7 . . . . 1.2(6) ?
C5 C6 C7 C2 . . . . 0.3(6) ?
C3 C2 C7 C6 . . . . -1.7(5) ?
C1 C2 C7 C6 . . . . 175.6(3) ?
N1 N2 C8 C10 . . . . 179.9(3) ?
Sn N2 C8 C10 . . . . 8.0(5) ?
N1 N2 C8 C9 . . . . 1.2(5) ?
Sn N2 C8 C9 . . . . -170.7(3) ?
N2 C8 C10 C11 . . . . 11.3(6) ?
C9 C8 C10 C11 . . . . -170.0(4) ?
Sn O3 C11 C10 . . . . -30.7(5) ?
Sn O3 C11 C12 . . . . 151.4(3) ?
C8 C10 C11 O3 . . . . 0.6(6) ?
C8 C10 C11 C12 . . . . 178.3(4) ?
O3 C11 C12 C13 . . . . -150.4(4) ?
C10 C11 C12 C13 . . . . 31.7(5) ?
O3 C11 C12 C17 . . . . 26.3(5) ?
C10 C11 C12 C17 . . . . -151.6(4) ?
C17 C12 C13 C14 . . . . -0.5(6) ?
C11 C12 C13 C14 . . . . 176.2(4) ?
C12 C13 C14 C15 . . . . 1.1(6) ?
C13 C14 C15 C16 . . . . -0.6(6) ?
C14 C15 C16 C17 . . . . -0.6(6) ?
C15 C16 C17 C12 . . . . 1.3(6) ?
C13 C12 C17 C16 . . . . -0.7(6) ?
C11 C12 C17 C16 . . . . -177.5(4) ?
